data_4063589
loop_
_publ_author_name
'Szyszko, Bartosz'
'Latos-Gra\.zy\'nski, Lechos\/law'

_publ_section_title
;
 Conformational Flexibility of 1,4-Naphthiporphyrin Promotes a
 Palladium-Mediated Contraction of Naphthalene to Isoindene
;
_journal_issue 16
_journal_name_full Organometallics
_journal_page_first 4354
_journal_paper_doi 10.1021/om2004139
_journal_volume 30
_journal_year 2011
_chemical_formula_sum 'C53 H38 Cl2 N2 S'
_chemical_formula_weight 805.81
_chemical_name_common 24-thia-1,4-naphthiporphyrin
_chemical_name_systematic
; 
 ? 
;
_space_group_IT_number 14
_symmetry_cell_setting monoclinic
_symmetry_space_group_name_Hall '-P 2ybc'
_symmetry_space_group_name_H-M 'P 1 21/c 1'
_atom_sites_solution_hydrogens geom
_atom_sites_solution_primary direct
_atom_sites_solution_secondary difmap
_audit_creation_method SHELXL-97
_cell_angle_alpha 90.00
_cell_angle_beta 91.0680(10)
_cell_angle_gamma 90.00
_cell_formula_units_Z 4
_cell_length_a 15.0000(3)
_cell_length_b 12.7350(3)
_cell_length_c 20.7560(6)
_cell_measurement_temperature 100(2)
_cell_volume 3964.23(17)
_computing_structure_refinement 'SHELXL-97 (Sheldrick, 1997)'
_computing_structure_solution 'SHELXS-97 (Sheldrick, 1990)'
_diffrn_ambient_temperature 100(2)
_diffrn_measured_fraction_theta_full 0.985
_diffrn_measured_fraction_theta_max 0.985
_diffrn_radiation_monochromator graphite
_diffrn_radiation_source 'fine-focus sealed tube'
_diffrn_radiation_type MoK\a
_diffrn_radiation_wavelength 0.71073
_diffrn_reflns_av_R_equivalents 0.0457
_diffrn_reflns_av_sigmaI/netI 0.0392
_diffrn_reflns_limit_h_max 21
_diffrn_reflns_limit_h_min -20
_diffrn_reflns_limit_k_max 16
_diffrn_reflns_limit_k_min -17
_diffrn_reflns_limit_l_max 28
_diffrn_reflns_limit_l_min -27
_diffrn_reflns_number 54104
_diffrn_reflns_theta_full 30.00
_diffrn_reflns_theta_max 30.00
_diffrn_reflns_theta_min 2.86
_exptl_absorpt_coefficient_mu 0.258
_exptl_absorpt_correction_type none
_exptl_crystal_density_diffrn 1.350
_exptl_crystal_density_method 'not measured'
_exptl_crystal_F_000 1680
_exptl_crystal_size_max 0.48
_exptl_crystal_size_mid 0.42
_exptl_crystal_size_min 0.05
_refine_diff_density_max 0.487
_refine_diff_density_min -0.700
_refine_diff_density_rms 0.071
_refine_ls_extinction_method none
_refine_ls_goodness_of_fit_ref 0.983
_refine_ls_hydrogen_treatment mixed
_refine_ls_matrix_type full
_refine_ls_number_parameters 675
_refine_ls_number_reflns 11385
_refine_ls_number_restraints 0
_refine_ls_restrained_S_all 0.983
_refine_ls_R_factor_all 0.0630
_refine_ls_R_factor_gt 0.0415
_refine_ls_shift/su_max 0.001
_refine_ls_shift/su_mean 0.000
_refine_ls_structure_factor_coef Fsqd
_refine_ls_weighting_details 'calc w=1/[\s^2^(Fo^2^)+(0.0738P)^2^+0.0000P] where P=(Fo^2^+2Fc^2^)/3'
_refine_ls_weighting_scheme calc
_refine_ls_wR_factor_gt 0.1077
_refine_ls_wR_factor_ref 0.1138
_reflns_number_gt 8230
_reflns_number_total 11385
_reflns_threshold_expression >2sigma(I)
_cod_data_source_file om2004139_si_002.cif
_cod_data_source_block tianaft
_cod_depositor_comments
;
The following automatic conversions were performed:

'_symmetry_cell_setting' value 'Monoclinic' changed to 'monoclinic'
according to the built-in table from CIF Core dictionary named
'cif_core.dic' version 2.4.1 from 2010-06-29.

Automatic conversion script
Id: cif_fix_values 1715 2011-07-08 13:25:40Z adriana 
;
_cod_original_sg_symbol_H-M p_21/c
_cod_database_code 4063589

loop_
_symmetry_equiv_pos_as_xyz
'x, y, z'
'-x, y+1/2, -z+1/2'
'-x, -y, -z'
'x, -y-1/2, z-1/2'

loop_
_atom_site_label
_atom_site_type_symbol
_atom_site_fract_x
_atom_site_fract_y
_atom_site_fract_z
_atom_site_U_iso_or_equiv
_atom_site_adp_type
_atom_site_occupancy
_atom_site_symmetry_multiplicity
_atom_site_calc_flag
S1 S 0.15962(2) 0.45886(3) 0.267318(16) 0.01436(8) Uani 1 1 d
Cl1 Cl 0.15369(3) 0.66772(3) 0.39680(2) 0.02931(10) Uani 1 1 d
Cl2 Cl 0.16151(4) 0.73984(3) 0.26405(2) 0.03813(12) Uani 1 1 d
C20 C 0.47001(9) 0.46217(11) 0.32083(7) 0.0148(3) Uani 1 1 d
N2 N 0.31630(7) 0.43144(9) 0.34531(6) 0.0157(2) Uani 1 1 d
C47 C 0.56573(9) 0.46889(11) 0.33664(7) 0.0152(3) Uani 1 1 d
C14 C 0.12309(9) 0.40500(10) 0.34072(7) 0.0141(3) Uani 1 1 d
C15 C 0.17701(9) 0.37518(11) 0.39230(7) 0.0142(3) Uani 1 1 d
C22 C 0.35436(8) 0.46083(11) 0.15533(7) 0.0144(3) Uani 1 1 d
C10 C 0.02344(9) 0.52375(11) 0.18133(7) 0.0150(3) Uani 1 1 d
C4 C 0.35807(9) 0.57052(11) 0.14114(7) 0.0153(3) Uani 1 1 d
C1 C 0.43904(9) 0.49556(11) 0.25575(7) 0.0156(3) Uani 1 1 d
C21 C 0.39506(9) 0.42275(11) 0.21315(7) 0.0144(3) Uani 1 1 d
C11 C 0.04898(9) 0.47795(11) 0.23924(7) 0.0146(3) Uani 1 1 d
C2 C 0.44908(10) 0.59852(12) 0.23690(7) 0.0189(3) Uani 1 1 d
N1 N 0.17359(8) 0.55853(10) 0.14529(6) 0.0166(2) Uani 1 1 d
C19 C 0.40696(9) 0.42568(11) 0.36229(7) 0.0156(3) Uani 1 1 d
C6 C 0.21200(9) 0.60789(11) 0.09218(7) 0.0163(3) Uani 1 1 d
C40 C 0.13705(9) 0.33964(11) 0.45401(7) 0.0146(3) Uani 1 1 d
C16 C 0.27304(9) 0.38451(11) 0.39233(7) 0.0148(3) Uani 1 1 d
C48 C 0.59894(9) 0.49722(12) 0.39785(7) 0.0181(3) Uani 1 1 d
C33 C -0.07392(9) 0.53644(11) 0.16542(7) 0.0154(3) Uani 1 1 d
C18 C 0.41786(9) 0.37150(12) 0.42405(7) 0.0175(3) Uani 1 1 d
C24 C 0.31194(9) 0.38781(11) 0.11301(7) 0.0166(3) Uani 1 1 d
C17 C 0.33503(9) 0.34552(12) 0.44285(7) 0.0179(3) Uani 1 1 d
C12 C -0.01220(9) 0.43741(11) 0.28588(7) 0.0160(3) Uani 1 1 d
C9 C 0.08645(9) 0.56310(11) 0.13533(7) 0.0159(3) Uani 1 1 d
C13 C 0.02727(9) 0.39773(11) 0.33973(7) 0.0160(3) Uani 1 1 d
C43 C 0.08202(9) 0.28351(12) 0.57874(7) 0.0180(3) Uani 1 1 d
C5 C 0.30277(9) 0.61735(11) 0.08844(7) 0.0161(3) Uani 1 1 d
C34 C -0.12257(10) 0.61798(12) 0.19224(7) 0.0180(3) Uani 1 1 d
C23 C 0.39162(9) 0.31359(11) 0.22644(7) 0.0173(3) Uani 1 1 d
C7 C 0.14139(10) 0.64204(12) 0.04697(7) 0.0193(3) Uani 1 1 d
C27 C 0.34982(9) 0.67309(11) 0.03668(7) 0.0166(3) Uani 1 1 d
C52 C 0.62695(9) 0.44812(11) 0.28759(7) 0.0182(3) Uani 1 1 d
C51 C 0.71797(10) 0.45415(12) 0.29998(8) 0.0219(3) Uani 1 1 d
C41 C 0.14455(9) 0.23643(11) 0.47583(7) 0.0166(3) Uani 1 1 d
C45 C 0.09789(9) 0.41322(12) 0.49430(7) 0.0176(3) Uani 1 1 d
C49 C 0.69018(10) 0.50325(12) 0.40960(8) 0.0215(3) Uani 1 1 d
C36 C -0.25813(9) 0.56043(12) 0.13746(7) 0.0205(3) Uani 1 1 d
C26 C 0.31039(10) 0.28289(12) 0.12723(7) 0.0189(3) Uani 1 1 d
C3 C 0.40899(10) 0.63601(12) 0.17981(7) 0.0196(3) Uani 1 1 d
C35 C -0.21333(10) 0.62950(12) 0.17851(7) 0.0197(3) Uani 1 1 d
C44 C 0.07019(10) 0.38529(12) 0.55568(7) 0.0185(3) Uani 1 1 d
C42 C 0.11670(9) 0.20866(12) 0.53706(7) 0.0180(3) Uani 1 1 d
C37 C -0.20868(10) 0.47931(12) 0.10953(8) 0.0227(3) Uani 1 1 d
C38 C -0.11816(10) 0.46798(12) 0.12315(8) 0.0208(3) Uani 1 1 d
C8 C 0.06360(10) 0.61436(12) 0.07368(7) 0.0198(3) Uani 1 1 d
C25 C 0.35056(10) 0.24549(12) 0.18457(8) 0.0192(3) Uani 1 1 d
C31 C 0.36732(12) 0.81658(13) -0.03864(8) 0.0266(3) Uani 1 1 d
C28 C 0.42860(10) 0.62952(13) 0.01301(8) 0.0222(3) Uani 1 1 d
C50 C 0.74949(10) 0.48170(13) 0.36080(8) 0.0240(3) Uani 1 1 d
C32 C 0.32032(10) 0.76820(12) 0.01059(8) 0.0207(3) Uani 1 1 d
C29 C 0.47368(11) 0.67656(14) -0.03684(8) 0.0275(3) Uani 1 1 d
C46 C 0.06245(12) 0.25717(14) 0.64774(8) 0.0251(3) Uani 1 1 d
C39 C -0.35591(11) 0.57283(17) 0.12173(11) 0.0305(4) Uani 1 1 d
C30 C 0.44263(12) 0.77048(14) -0.06292(8) 0.0277(4) Uani 1 1 d
C53 C 0.22471(12) 0.69647(15) 0.33159(9) 0.0308(4) Uani 1 1 d
H42 H 0.1225(11) 0.1412(13) 0.5523(8) 0.012(4) Uiso 1 1 d
H48 H 0.5601(11) 0.5139(13) 0.4315(8) 0.014(4) Uiso 1 1 d
H450 H 0.0930(12) 0.4802(14) 0.4797(9) 0.022(4) Uiso 1 1 d
H3 H 0.4129(12) 0.7083(15) 0.1681(9) 0.025(5) Uiso 1 1 d
H17 H 0.3182(11) 0.3075(13) 0.4786(8) 0.013(4) Uiso 1 1 d
H26 H 0.2840(12) 0.2333(14) 0.0985(9) 0.020(4) Uiso 1 1 d
H52 H 0.6057(13) 0.4278(15) 0.2445(10) 0.026(5) Uiso 1 1 d
H34 H -0.0952(12) 0.6670(14) 0.2183(9) 0.020(4) Uiso 1 1 d
H18 H 0.4746(12) 0.3558(14) 0.4442(9) 0.021(4) Uiso 1 1 d
H12 H -0.0707(13) 0.4394(14) 0.2780(9) 0.023(5) Uiso 1 1 d
H7 H 0.1484(12) 0.6772(15) 0.0067(9) 0.026(5) Uiso 1 1 d
H13 H -0.0047(12) 0.3656(14) 0.3721(9) 0.022(4) Uiso 1 1 d
H24 H 0.2862(11) 0.4097(13) 0.0735(8) 0.016(4) Uiso 1 1 d
H32 H 0.2688(13) 0.8000(14) 0.0262(9) 0.021(4) Uiso 1 1 d
H25 H 0.3506(12) 0.1763(15) 0.1956(9) 0.021(4) Uiso 1 1 d
H23 H 0.4199(12) 0.2869(13) 0.2657(9) 0.018(4) Uiso 1 1 d
H8 H 0.0053(13) 0.6242(15) 0.0565(9) 0.028(5) Uiso 1 1 d
H41 H 0.1680(11) 0.1866(13) 0.4492(8) 0.016(4) Uiso 1 1 d
H38 H -0.0886(12) 0.4126(14) 0.1052(9) 0.019(4) Uiso 1 1 d
H35 H -0.2457(13) 0.6876(15) 0.1957(9) 0.027(5) Uiso 1 1 d
H49 H 0.7109(12) 0.5216(14) 0.4528(9) 0.025(5) Uiso 1 1 d
H2 H 0.4797(12) 0.6447(15) 0.2631(9) 0.023(5) Uiso 1 1 d
H50 H 0.8112(14) 0.4851(15) 0.3682(9) 0.028(5) Uiso 1 1 d
H51 H 0.7592(12) 0.4365(14) 0.2654(9) 0.022(4) Uiso 1 1 d
H31 H 0.3447(14) 0.8770(17) -0.0564(10) 0.037(6) Uiso 1 1 d
H440 H 0.0459(12) 0.4371(14) 0.5824(9) 0.022(4) Uiso 1 1 d
H28 H 0.4461(13) 0.5679(15) 0.0313(9) 0.025(5) Uiso 1 1 d
H30 H 0.4721(13) 0.8041(15) -0.0983(10) 0.028(5) Uiso 1 1 d
H37 H -0.2357(13) 0.4254(16) 0.0797(10) 0.033(5) Uiso 1 1 d
H47 H 0.0316(13) 0.3159(15) 0.6693(10) 0.029(5) Uiso 1 1 d
H420 H 0.2688(14) 0.7590(17) 0.3435(11) 0.041(6) Uiso 1 1 d
H43 H 0.2572(15) 0.6326(17) 0.3172(11) 0.039(6) Uiso 1 1 d
H480 H 0.0219(18) 0.203(2) 0.6516(13) 0.065(8) Uiso 1 1 d
H46 H 0.1147(15) 0.2416(17) 0.6716(11) 0.043(6) Uiso 1 1 d
H39 H -0.3877(19) 0.509(2) 0.1167(13) 0.065(8) Uiso 1 1 d
H29 H 0.5246(15) 0.6437(17) -0.0539(11) 0.038(6) Uiso 1 1 d
H410 H -0.3626(18) 0.610(2) 0.0855(14) 0.063(8) Uiso 1 1 d
H40 H -0.382(2) 0.606(2) 0.1493(15) 0.070(9) Uiso 1 1 d

loop_
_atom_site_aniso_label
_atom_site_aniso_U_11
_atom_site_aniso_U_22
_atom_site_aniso_U_33
_atom_site_aniso_U_23
_atom_site_aniso_U_13
_atom_site_aniso_U_12
S1 0.01122(15) 0.01887(16) 0.01299(16) 0.00225(12) 0.00012(11) 0.00092(12)
Cl1 0.0297(2) 0.0294(2) 0.0288(2) -0.00065(16) -0.00194(15) -0.00322(16)
Cl2 0.0584(3) 0.0255(2) 0.0304(2) 0.00277(17) 0.0001(2) -0.00297(19)
C20 0.0133(6) 0.0158(6) 0.0154(7) -0.0003(5) -0.0014(5) 0.0006(5)
N2 0.0122(5) 0.0194(6) 0.0154(6) 0.0019(5) -0.0006(4) 0.0000(4)
C47 0.0125(6) 0.0153(6) 0.0177(7) 0.0030(5) -0.0010(5) 0.0001(5)
C14 0.0131(6) 0.0149(6) 0.0143(7) 0.0006(5) 0.0022(5) 0.0006(5)
C15 0.0134(6) 0.0159(6) 0.0134(6) 0.0010(5) 0.0014(5) -0.0005(5)
C22 0.0099(6) 0.0186(6) 0.0148(6) 0.0008(5) 0.0025(4) 0.0006(5)
C10 0.0132(6) 0.0171(6) 0.0148(7) -0.0011(5) 0.0001(5) 0.0014(5)
C4 0.0116(6) 0.0201(7) 0.0142(7) 0.0032(5) 0.0015(5) 0.0003(5)
C1 0.0113(6) 0.0197(7) 0.0160(7) 0.0024(5) 0.0002(5) 0.0005(5)
C21 0.0105(6) 0.0174(6) 0.0153(6) 0.0001(5) 0.0019(5) 0.0014(5)
C11 0.0120(6) 0.0166(6) 0.0152(6) -0.0019(5) 0.0004(5) 0.0008(5)
C2 0.0168(7) 0.0201(7) 0.0196(7) 0.0009(6) -0.0033(5) -0.0042(5)
N1 0.0141(5) 0.0208(6) 0.0149(6) 0.0030(5) 0.0009(4) 0.0011(4)
C19 0.0131(6) 0.0180(6) 0.0156(7) 0.0001(5) -0.0018(5) 0.0001(5)
C6 0.0167(6) 0.0187(7) 0.0135(7) 0.0020(5) 0.0003(5) 0.0013(5)
C40 0.0106(6) 0.0202(7) 0.0129(6) 0.0013(5) -0.0010(4) -0.0015(5)
C16 0.0136(6) 0.0168(6) 0.0139(6) -0.0006(5) 0.0002(5) 0.0013(5)
C48 0.0167(7) 0.0192(7) 0.0184(7) 0.0010(6) -0.0009(5) 0.0002(5)
C33 0.0127(6) 0.0202(7) 0.0132(6) 0.0034(5) 0.0003(5) 0.0006(5)
C18 0.0157(7) 0.0212(7) 0.0154(7) 0.0021(5) -0.0021(5) 0.0009(5)
C24 0.0135(6) 0.0217(7) 0.0146(7) 0.0001(5) 0.0000(5) 0.0016(5)
C17 0.0169(7) 0.0223(7) 0.0144(7) 0.0036(6) -0.0006(5) 0.0014(5)
C12 0.0107(6) 0.0199(7) 0.0174(7) -0.0003(5) 0.0006(5) 0.0002(5)
C9 0.0148(6) 0.0187(7) 0.0142(7) -0.0001(5) -0.0005(5) 0.0014(5)
C13 0.0141(6) 0.0181(6) 0.0158(7) 0.0008(5) 0.0022(5) -0.0007(5)
C43 0.0159(6) 0.0237(7) 0.0142(7) 0.0024(5) -0.0006(5) -0.0042(5)
C5 0.0172(7) 0.0178(7) 0.0132(7) 0.0010(5) -0.0001(5) 0.0011(5)
C34 0.0173(7) 0.0220(7) 0.0145(7) -0.0004(5) -0.0009(5) 0.0013(5)
C23 0.0152(6) 0.0201(7) 0.0167(7) 0.0020(5) 0.0018(5) 0.0026(5)
C7 0.0192(7) 0.0245(7) 0.0143(7) 0.0047(6) -0.0011(5) 0.0023(6)
C27 0.0169(6) 0.0192(7) 0.0136(7) 0.0008(5) -0.0002(5) -0.0028(5)
C52 0.0164(6) 0.0188(7) 0.0194(7) 0.0010(6) 0.0006(5) 0.0007(5)
C51 0.0144(7) 0.0242(8) 0.0272(8) 0.0008(6) 0.0027(5) 0.0023(6)
C41 0.0151(6) 0.0184(7) 0.0164(7) -0.0015(5) -0.0002(5) -0.0006(5)
C45 0.0165(7) 0.0184(7) 0.0179(7) 0.0035(5) 0.0010(5) 0.0014(5)
C49 0.0186(7) 0.0236(7) 0.0221(8) 0.0022(6) -0.0059(5) -0.0009(6)
C36 0.0140(6) 0.0269(8) 0.0205(7) 0.0085(6) 0.0003(5) -0.0003(5)
C26 0.0166(7) 0.0206(7) 0.0195(7) -0.0041(6) 0.0004(5) -0.0004(5)
C3 0.0191(7) 0.0186(7) 0.0212(8) 0.0036(6) -0.0015(5) -0.0040(5)
C35 0.0169(7) 0.0253(7) 0.0171(7) 0.0023(6) 0.0028(5) 0.0055(6)
C44 0.0170(7) 0.0216(7) 0.0169(7) -0.0009(6) 0.0033(5) 0.0002(5)
C42 0.0175(7) 0.0182(7) 0.0181(7) 0.0039(6) -0.0031(5) -0.0018(5)
C37 0.0198(7) 0.0221(7) 0.0260(8) 0.0009(6) -0.0064(6) -0.0018(6)
C38 0.0188(7) 0.0187(7) 0.0249(8) -0.0027(6) -0.0039(6) 0.0033(5)
C8 0.0151(7) 0.0276(8) 0.0167(7) 0.0047(6) -0.0011(5) 0.0024(6)
C25 0.0194(7) 0.0155(7) 0.0229(8) -0.0002(6) 0.0024(5) 0.0017(5)
C31 0.0303(8) 0.0253(8) 0.0242(8) 0.0085(7) -0.0035(6) -0.0080(7)
C28 0.0203(7) 0.0233(8) 0.0231(8) 0.0010(6) 0.0042(6) -0.0018(6)
C50 0.0133(7) 0.0267(8) 0.0319(9) 0.0025(6) -0.0036(6) 0.0001(6)
C32 0.0196(7) 0.0216(7) 0.0209(8) 0.0026(6) 0.0000(5) -0.0014(6)
C29 0.0239(8) 0.0319(9) 0.0270(9) -0.0030(7) 0.0098(6) -0.0061(7)
C46 0.0294(8) 0.0301(9) 0.0157(7) 0.0042(6) 0.0009(6) -0.0033(7)
C39 0.0149(7) 0.0401(10) 0.0362(10) 0.0085(9) -0.0029(7) 0.0013(7)
C30 0.0307(9) 0.0334(9) 0.0189(8) 0.0030(7) 0.0034(6) -0.0134(7)
C53 0.0310(9) 0.0284(9) 0.0331(10) -0.0016(7) 0.0013(7) -0.0063(7)

loop_
_atom_type_symbol
_atom_type_description
_atom_type_scat_dispersion_real
_atom_type_scat_dispersion_imag
_atom_type_scat_source
C C 0.0033 0.0016 'International Tables Vol C Tables 4.2.6.8 and 6.1.1.4'
H H 0.0000 0.0000 'International Tables Vol C Tables 4.2.6.8 and 6.1.1.4'
N N 0.0061 0.0033 'International Tables Vol C Tables 4.2.6.8 and 6.1.1.4'
S S 0.1246 0.1234 'International Tables Vol C Tables 4.2.6.8 and 6.1.1.4'
Cl Cl 0.1484 0.1585 'International Tables Vol C Tables 4.2.6.8 and 6.1.1.4'

loop_
_geom_angle_atom_site_label_1
_geom_angle_atom_site_label_2
_geom_angle_atom_site_label_3
_geom_angle
C11 S1 C14 91.91(6)
C19 C20 C47 124.19(12)
C19 C20 C1 117.44(12)
C47 C20 C1 118.37(12)
C16 N2 C19 106.12(11)
C48 C47 C52 118.51(13)
C48 C47 C20 123.10(13)
C52 C47 C20 118.37(13)
C15 C14 C13 124.23(12)
C15 C14 S1 126.00(10)
C13 C14 S1 109.76(10)
C14 C15 C16 123.12(12)
C14 C15 C40 120.57(12)
C16 C15 C40 116.11(12)
C24 C22 C21 118.60(13)
C24 C22 C4 122.06(13)
C21 C22 C4 119.33(12)
C11 C10 C9 123.10(12)
C11 C10 C33 119.30(12)
C9 C10 C33 117.58(12)
C3 C4 C22 119.64(13)
C3 C4 C5 118.79(13)
C22 C4 C5 121.40(12)
C2 C1 C21 119.48(13)
C2 C1 C20 119.85(13)
C21 C1 C20 120.61(12)
C23 C21 C22 118.81(13)
C23 C21 C1 122.15(13)
C22 C21 C1 119.04(12)
C10 C11 C12 124.40(12)
C10 C11 S1 126.02(11)
C12 C11 S1 109.58(10)
C1 C2 C3 121.10(14)
C9 N1 C6 106.09(11)
C20 C19 N2 120.14(12)
C20 C19 C18 129.99(13)
N2 C19 C18 109.73(12)
C5 C6 N1 120.48(12)
C5 C6 C7 130.06(13)
N1 C6 C7 109.46(12)
C45 C40 C41 118.13(13)
C45 C40 C15 119.42(12)
C41 C40 C15 122.19(13)
N2 C16 C15 122.59(12)
N2 C16 C17 111.40(12)
C15 C16 C17 126.01(13)
C49 C48 C47 120.37(14)
C34 C33 C38 118.09(13)
C34 C33 C10 120.54(12)
C38 C33 C10 121.37(13)
C17 C18 C19 106.29(12)
C26 C24 C22 120.98(13)
C18 C17 C16 106.46(13)
C13 C12 C11 114.48(12)
N1 C9 C10 122.59(12)
N1 C9 C8 111.68(12)
C10 C9 C8 125.72(12)
C12 C13 C14 114.14(13)
C44 C43 C42 118.03(13)
C44 C43 C46 120.58(14)
C42 C43 C46 121.31(14)
C6 C5 C27 124.87(13)
C6 C5 C4 117.69(12)
C27 C5 C4 117.42(12)
C33 C34 C35 120.96(14)
C25 C23 C21 121.07(14)
C8 C7 C6 106.23(13)
C32 C27 C28 118.08(14)
C32 C27 C5 123.14(13)
C28 C27 C5 118.78(13)
C51 C52 C47 120.56(14)
C50 C51 C52 120.08(14)
C42 C41 C40 120.85(14)
C40 C45 C44 120.89(14)
C50 C49 C48 120.29(14)
C35 C36 C37 117.77(13)
C35 C36 C39 121.67(15)
C37 C36 C39 120.54(15)
C24 C26 C25 120.27(14)
C4 C3 C2 120.68(14)
C36 C35 C34 121.23(14)
C43 C44 C45 120.91(14)
C41 C42 C43 120.99(14)
C38 C37 C36 120.96(14)
C37 C38 C33 120.96(14)
C7 C8 C9 106.52(13)
C23 C25 C26 120.26(14)
C30 C31 C32 120.59(16)
C29 C28 C27 121.17(15)
C51 C50 C49 120.17(14)
C27 C32 C31 120.43(15)
C28 C29 C30 119.95(16)
C31 C30 C29 119.71(15)
Cl2 C53 Cl1 110.40(10)

loop_
_geom_bond_atom_site_label_1
_geom_bond_atom_site_label_2
_geom_bond_distance
S1 C11 1.7655(14)
S1 C14 1.7672(14)
Cl1 C53 1.7761(19)
Cl2 C53 1.766(2)
C20 C19 1.3716(19)
C20 C47 1.4693(18)
C20 C1 1.4826(19)
N2 C16 1.3246(18)
N2 C19 1.4004(17)
C47 C48 1.403(2)
C47 C52 1.409(2)
C14 C15 1.3828(19)
C14 C13 1.4401(18)
C15 C16 1.4453(18)
C15 C40 1.4945(19)
C22 C24 1.421(2)
C22 C21 1.4216(19)
C22 C4 1.4288(19)
C10 C11 1.3836(19)
C10 C9 1.4455(19)
C10 C33 1.5001(18)
C4 C3 1.379(2)
C4 C5 1.4854(19)
C1 C2 1.377(2)
C1 C21 1.434(2)
C21 C23 1.4183(19)
C11 C12 1.4418(19)
C2 C3 1.403(2)
N1 C9 1.3209(17)
N1 C6 1.4022(18)
C19 C18 1.462(2)
C6 C5 1.3704(19)
C6 C7 1.468(2)
C40 C45 1.393(2)
C40 C41 1.394(2)
C16 C17 1.4746(19)
C48 C49 1.388(2)
C33 C34 1.391(2)
C33 C38 1.396(2)
C18 C17 1.350(2)
C24 C26 1.369(2)
C12 C13 1.353(2)
C9 C8 1.471(2)
C43 C44 1.392(2)
C43 C42 1.394(2)
C43 C46 1.505(2)
C5 C27 1.4780(19)
C34 C35 1.393(2)
C23 C25 1.366(2)
C7 C8 1.348(2)
C27 C32 1.395(2)
C27 C28 1.403(2)
C52 C51 1.387(2)
C51 C50 1.385(2)
C41 C42 1.391(2)
C45 C44 1.394(2)
C49 C50 1.388(2)
C36 C35 1.389(2)
C36 C37 1.403(2)
C36 C39 1.505(2)
C26 C25 1.407(2)
C37 C38 1.389(2)
C31 C30 1.377(3)
C31 C32 1.396(2)
C28 C29 1.383(2)
C29 C30 1.390(3)
